data_1564382
loop_
_publ_author_name
'Opalade, Adedamola A.'
'Parham, Josh D.'
'Day, Victor W.'
'Jackson, Timothy A.'

_publ_section_title
;
 Characterization and Chemical Reactivity of Room-Temperature-Stable
 MnIII-alkylperoxo Complexes
;
_journal_name_full 'Chemical Science'
_journal_paper_doi 10.1039/D1SC01976G
_journal_year 2021
_chemical_formula_sum 'C26 H25 F3 Mn N5 O5 S'
_chemical_formula_weight 631.51
_space_group_crystal_system orthorhombic
_space_group_IT_number 33
_space_group_name_Hall 'P 2c -2n'
_space_group_name_H-M_alt 'P n a 21'
_atom_sites_solution_hydrogens mixed
_audit_creation_method SHELXL-2014/7
_audit_update_record
;
2020-12-12 deposited with the CCDC.	2021-08-20 downloaded from the CCDC.
;
_cell_angle_alpha 90
_cell_angle_beta 90
_cell_angle_gamma 90
_cell_formula_units_Z 4
_cell_length_a 22.7367(9)
_cell_length_b 10.2260(4)
_cell_length_c 11.5888(4)
_cell_measurement_reflns_used 5979
_cell_measurement_temperature 200(2)
_cell_measurement_theta_max 68.26
_cell_measurement_theta_min 3.89
_cell_volume 2694.46(18)
_computing_cell_refinement 'Bruker SAINT'
_computing_data_collection 'Bruker APEX2'
_computing_data_reduction 'Bruker SAINT'
_computing_molecular_graphics 'Bruker SHELXTL'
_computing_publication_material 'Bruker SHELXTL'
_computing_structure_refinement 'SHELXL-2014/7 (Sheldrick, 2014)'
_computing_structure_solution 'SHELXS-97 (Sheldrick 2008)'
_diffrn_ambient_temperature 200(2)
_diffrn_measured_fraction_theta_full 0.995
_diffrn_measured_fraction_theta_max 0.983
_diffrn_measurement_device_type 'Bruker Platinum 135 CCD'
_diffrn_measurement_method '\f and \w scans'
_diffrn_radiation_type CuK\a
_diffrn_radiation_wavelength 1.54178
_diffrn_reflns_av_R_equivalents 0.0477
_diffrn_reflns_av_unetI/netI 0.0705
_diffrn_reflns_Laue_measured_fraction_full 0.995
_diffrn_reflns_Laue_measured_fraction_max 0.983
_diffrn_reflns_limit_h_max 24
_diffrn_reflns_limit_h_min -26
_diffrn_reflns_limit_k_max 8
_diffrn_reflns_limit_k_min -12
_diffrn_reflns_limit_l_max 13
_diffrn_reflns_limit_l_min -13
_diffrn_reflns_number 9990
_diffrn_reflns_point_group_measured_fraction_full 0.996
_diffrn_reflns_point_group_measured_fraction_max 0.984
_diffrn_reflns_theta_full 66.000
_diffrn_reflns_theta_max 68.257
_diffrn_reflns_theta_min 3.888
_diffrn_source 'Bruker MicroStar microfocus rotating anode'
_exptl_absorpt_coefficient_mu 5.315
_exptl_absorpt_correction_T_max 1.000
_exptl_absorpt_correction_T_min 0.699
_exptl_absorpt_correction_type multi-scan
_exptl_crystal_colour brown
_exptl_crystal_density_diffrn 1.557
_exptl_crystal_description 'Rectangular parallelepiped'
_exptl_crystal_F_000 1296
_exptl_crystal_size_max 0.100
_exptl_crystal_size_mid 0.050
_exptl_crystal_size_min 0.030
_refine_diff_density_max 0.398
_refine_diff_density_min -0.752
_refine_diff_density_rms 0.080
_refine_ls_abs_structure_details
; 
 Refined as an inversion twin. 
;
_refine_ls_abs_structure_Flack 0.082(14)
_refine_ls_extinction_coef 0.0012(4)
_refine_ls_extinction_expression Fc^*^=kFc[1+0.001xFc^2^\l^3^/sin(2\q)]^-1/4^
_refine_ls_extinction_method 'SHELXL-2014/7 (Sheldrick 2014'
_refine_ls_goodness_of_fit_ref 1.162
_refine_ls_hydrogen_treatment mixed
_refine_ls_matrix_type full
_refine_ls_number_parameters 378
_refine_ls_number_reflns 4121
_refine_ls_number_restraints 1
_refine_ls_restrained_S_all 1.161
_refine_ls_R_factor_all 0.0659
_refine_ls_R_factor_gt 0.0603
_refine_ls_shift/su_max 0.000
_refine_ls_shift/su_mean 0.000
_refine_ls_structure_factor_coef Fsqd
_refine_ls_weighting_details 'w=1/[\s^2^(Fo^2^)+(0.1038P)^2^] where P=(Fo^2^+2Fc^2^)/3'
_refine_ls_weighting_scheme calc
_refine_ls_wR_factor_gt 0.1696
_refine_ls_wR_factor_ref 0.1757
_reflns_Friedel_coverage 0.900
_reflns_Friedel_fraction_full 0.997
_reflns_Friedel_fraction_max 0.985
_reflns_number_gt 3555
_reflns_number_total 4121
_reflns_threshold_expression 'I > 2\s(I)'
_cod_data_source_file d1sc01976g2.cif
_cod_data_source_block v60d
_cod_database_code 1564382
_shelx_shelxl_version_number 2014/7
_shelx_space_group_comment
; 
The symmetry employed for this shelxl refinement is uniquely defined 
by the following loop, which should always be used as a source of 
symmetry information in preference to the above space-group names. 
They are only intended as comments. 
;
_shelx_estimated_absorpt_t_min 0.619
_shelx_estimated_absorpt_t_max 0.857

loop_
_space_group_symop_operation_xyz
'x, y, z'
'-x, -y, z+1/2'
'x+1/2, -y+1/2, z'
'-x+1/2, y+1/2, z+1/2'

loop_
_atom_site_label
_atom_site_type_symbol
_atom_site_fract_x
_atom_site_fract_y
_atom_site_fract_z
_atom_site_U_iso_or_equiv
_atom_site_adp_type
_atom_site_occupancy
_atom_site_site_symmetry_order
_atom_site_calc_flag
_atom_site_refinement_flags_posn
_atom_site_refinement_flags_adp
_atom_site_refinement_flags_occupancy
_atom_site_disorder_assembly
_atom_site_disorder_group
Mn Mn 0.21738(5) 0.10032(9) 0.25459(12) 0.0373(3) Uani 1 1 d . . . . .
O1 O 0.2249(3) 0.1451(6) 0.4046(5) 0.0464(13) Uani 1 1 d . . . . .
H1O H 0.236(4) 0.218(10) 0.410(9) 0.05(3) Uiso 1 1 d . . . . .
O2 O 0.2419(3) -0.0986(5) -0.0465(5) 0.0534(15) Uani 1 1 d . . . . .
N1 N 0.1469(3) 0.2124(5) 0.2086(5) 0.0408(13) Uani 1 1 d . . . . .
N2 N 0.2068(3) 0.0397(5) 0.0953(5) 0.0387(13) Uani 1 1 d . . . . .
N3 N 0.2904(3) -0.0299(5) 0.2471(6) 0.0427(13) Uani 1 1 d . . . . .
N4 N 0.1758(3) -0.0952(5) 0.3157(5) 0.0418(14) Uani 1 1 d . . . . .
N5 N 0.2974(3) 0.2375(6) 0.2006(6) 0.0470(15) Uani 1 1 d . . . . .
C1 C 0.1192(4) 0.2998(6) 0.2732(7) 0.0462(17) Uani 1 1 d . . . . .
H1 H 0.1307 0.3107 0.3514 0.055 Uiso 1 1 calc R U . . .
C2 C 0.0728(4) 0.3775(7) 0.2285(8) 0.054(2) Uani 1 1 d . . . . .
H2 H 0.0535 0.4397 0.2761 0.065 Uiso 1 1 calc R U . . .
C3 C 0.0566(4) 0.3617(8) 0.1172(9) 0.055(2) Uani 1 1 d . . . . .
H3 H 0.0265 0.4156 0.0860 0.066 Uiso 1 1 calc R U . . .
C4 C 0.0836(4) 0.2659(7) 0.0462(7) 0.0470(17) Uani 1 1 d . . . . .
C5 C 0.0679(4) 0.2382(9) -0.0702(8) 0.058(2) Uani 1 1 d . . . . .
H5 H 0.0388 0.2895 -0.1075 0.069 Uiso 1 1 calc R U . . .
C6 C 0.0943(4) 0.1390(10) -0.1281(8) 0.058(2) Uani 1 1 d . . . . .
H6 H 0.0815 0.1182 -0.2040 0.070 Uiso 1 1 calc R U . . .
C7 C 0.1405(4) 0.0655(8) -0.0775(7) 0.0487(18) Uani 1 1 d . . . . .
H7 H 0.1582 -0.0035 -0.1199 0.058 Uiso 1 1 calc R U . . .
C8 C 0.1600(3) 0.0933(6) 0.0332(6) 0.0366(15) Uani 1 1 d . . . . .
C9 C 0.1289(3) 0.1917(6) 0.0964(6) 0.0404(15) Uani 1 1 d . . . . .
C10 C 0.2439(3) -0.0502(6) 0.0500(6) 0.0398(16) Uani 1 1 d . . . . .
C11 C 0.2935(4) -0.0881(8) 0.1313(8) 0.051(2) Uani 1 1 d . . . . .
H11A H 0.2937 -0.1845 0.1395 0.061 Uiso 1 1 calc R U . . .
H11B H 0.3313 -0.0625 0.0955 0.061 Uiso 1 1 calc R U . . .
C12 C 0.2811(4) -0.1313(9) 0.3385(9) 0.055(2) Uani 1 1 d . . . . .
H12A H 0.2895 -0.0927 0.4151 0.066 Uiso 1 1 calc R U . . .
H12B H 0.3088 -0.2046 0.3260 0.066 Uiso 1 1 calc R U . . .
C13 C 0.2187(4) -0.1826(8) 0.3367(7) 0.0439(17) Uani 1 1 d . . . . .
C14 C 0.2077(4) -0.3112(8) 0.3632(8) 0.051(2) Uani 1 1 d . . . . .
H14 H 0.2392 -0.3708 0.3754 0.061 Uiso 1 1 calc R U . . .
C15 C 0.1500(5) -0.3517(8) 0.3717(9) 0.061(2) Uani 1 1 d . . . . .
H15 H 0.1408 -0.4393 0.3922 0.073 Uiso 1 1 calc R U . . .
C16 C 0.1061(4) -0.2627(8) 0.3499(9) 0.060(2) Uani 1 1 d . . . . .
H16 H 0.0661 -0.2897 0.3521 0.072 Uiso 1 1 calc R U . . .
C17 C 0.1199(4) -0.1339(8) 0.3247(8) 0.0494(18) Uani 1 1 d . . . . .
C18 C 0.3446(3) 0.0446(8) 0.2763(7) 0.0492(18) Uani 1 1 d . . . . .
H18A H 0.3795 -0.0088 0.2565 0.059 Uiso 1 1 calc R U . . .
H18B H 0.3454 0.0611 0.3605 0.059 Uiso 1 1 calc R U . . .
C19 C 0.3478(4) 0.1716(8) 0.2140(7) 0.0487(18) Uani 1 1 d . . . . .
C20 C 0.4032(4) 0.2240(11) 0.1796(8) 0.063(2) Uani 1 1 d . . . . .
H20 H 0.4385 0.1752 0.1889 0.076 Uiso 1 1 calc R U . . .
C21 C 0.4041(6) 0.3472(11) 0.1328(10) 0.074(3) Uani 1 1 d . . . . .
H21 H 0.4404 0.3850 0.1094 0.089 Uiso 1 1 calc R U . . .
C22 C 0.3521(5) 0.4168(9) 0.1195(8) 0.058(2) Uani 1 1 d . . . . .
H22 H 0.3523 0.5019 0.0867 0.070 Uiso 1 1 calc R U . . .
C23 C 0.2992(5) 0.3589(8) 0.1553(7) 0.053(2) Uani 1 1 d . . . . .
C24 C 0.0732(4) -0.0317(9) 0.3087(11) 0.067(3) Uani 1 1 d . . . . .
H24A H 0.0793 0.0391 0.3644 0.101 Uiso 1 1 calc R U . . .
H24B H 0.0344 -0.0710 0.3212 0.101 Uiso 1 1 calc R U . . .
H24C H 0.0754 0.0034 0.2302 0.101 Uiso 1 1 calc R U . . .
C25 C 0.2430(5) 0.4357(9) 0.1458(9) 0.061(2) Uani 1 1 d . . . . .
H25A H 0.2142 0.3857 0.1008 0.091 Uiso 1 1 calc R U . . .
H25B H 0.2508 0.5192 0.1071 0.091 Uiso 1 1 calc R U . . .
H25C H 0.2273 0.4524 0.2231 0.091 Uiso 1 1 calc R U . . .
S S -0.03937(9) 0.67989(19) 0.07737(18) 0.0509(5) Uani 1 1 d . . . . .
F1 F 0.0483(5) 0.8400(11) 0.0630(9) 0.153(5) Uani 1 1 d . . . . .
F2 F 0.0664(3) 0.6528(10) -0.0051(10) 0.138(4) Uani 1 1 d . . . . .
F3 F 0.0140(3) 0.7873(7) -0.0988(5) 0.0869(19) Uani 1 1 d . . . . .
O11 O -0.0569(3) 0.5727(7) 0.0060(6) 0.074(2) Uani 1 1 d . . . . .
O12 O -0.0783(4) 0.7892(8) 0.0776(8) 0.091(3) Uani 1 1 d . . . . .
O13 O -0.0178(3) 0.6389(7) 0.1883(5) 0.0682(18) Uani 1 1 d . . . . .
C26 C 0.0253(4) 0.7408(10) 0.0056(10) 0.065(2) Uani 1 1 d . . . . .

loop_
_atom_site_aniso_label
_atom_site_aniso_U_11
_atom_site_aniso_U_22
_atom_site_aniso_U_33
_atom_site_aniso_U_23
_atom_site_aniso_U_13
_atom_site_aniso_U_12
Mn 0.0464(6) 0.0314(5) 0.0341(5) -0.0023(5) -0.0022(6) 0.0025(4)
O1 0.066(4) 0.038(3) 0.035(3) -0.002(2) -0.002(2) -0.004(3)
O2 0.077(4) 0.041(3) 0.043(3) -0.014(2) 0.001(3) 0.008(3)
N1 0.046(4) 0.035(3) 0.041(3) -0.003(2) 0.001(3) -0.002(3)
N2 0.051(4) 0.026(3) 0.039(3) -0.003(2) -0.003(3) 0.005(2)
N3 0.046(3) 0.038(3) 0.044(3) -0.001(3) -0.003(3) 0.002(2)
N4 0.053(4) 0.029(3) 0.043(3) -0.001(2) 0.002(3) 0.001(3)
N5 0.058(4) 0.040(3) 0.043(3) -0.005(3) 0.002(3) -0.009(3)
C1 0.060(5) 0.037(3) 0.042(4) 0.000(3) 0.000(3) 0.005(3)
C2 0.056(5) 0.038(3) 0.069(6) -0.003(3) 0.009(4) 0.005(4)
C3 0.053(5) 0.042(4) 0.070(6) 0.008(4) 0.007(4) 0.008(4)
C4 0.042(4) 0.039(3) 0.060(4) 0.010(3) -0.008(3) -0.003(3)
C5 0.050(5) 0.061(5) 0.062(5) 0.010(4) -0.017(4) -0.001(4)
C6 0.063(6) 0.066(5) 0.046(4) 0.006(4) -0.011(4) -0.006(5)
C7 0.056(5) 0.049(4) 0.041(4) -0.001(3) 0.005(3) -0.007(4)
C8 0.036(4) 0.031(3) 0.042(4) 0.002(3) -0.004(3) 0.000(3)
C9 0.047(4) 0.036(3) 0.039(3) 0.004(3) -0.001(3) 0.000(3)
C10 0.043(4) 0.030(3) 0.046(4) 0.001(3) 0.001(3) 0.003(3)
C11 0.056(5) 0.042(4) 0.055(5) -0.007(4) -0.016(4) 0.015(4)
C12 0.071(6) 0.043(4) 0.051(5) 0.007(4) -0.005(4) -0.003(4)
C13 0.055(5) 0.040(4) 0.037(3) 0.000(3) -0.007(3) -0.001(3)
C14 0.064(6) 0.033(3) 0.056(5) -0.002(3) -0.006(4) 0.000(4)
C15 0.083(7) 0.036(4) 0.063(5) -0.001(4) 0.003(5) -0.008(4)
C16 0.064(6) 0.047(4) 0.068(5) 0.000(4) 0.002(4) -0.012(4)
C17 0.046(4) 0.044(4) 0.058(4) 0.000(3) 0.007(4) -0.008(4)
C18 0.036(4) 0.053(4) 0.058(5) 0.000(4) -0.008(3) 0.000(3)
C19 0.045(4) 0.052(4) 0.050(4) -0.005(3) 0.002(3) -0.007(4)
C20 0.053(5) 0.079(6) 0.057(5) -0.006(4) 0.011(4) -0.014(5)
C21 0.075(8) 0.081(6) 0.068(6) -0.006(5) 0.013(5) -0.037(6)
C22 0.065(6) 0.054(4) 0.056(5) -0.002(4) 0.009(4) -0.021(4)
C23 0.077(6) 0.043(4) 0.038(4) -0.008(3) 0.002(4) -0.008(4)
C24 0.047(5) 0.058(5) 0.097(8) 0.016(5) 0.005(5) -0.001(4)
C25 0.082(7) 0.039(4) 0.061(5) 0.004(4) 0.002(5) -0.009(4)
S 0.0533(12) 0.0507(9) 0.0488(10) 0.0017(8) 0.0032(9) 0.0071(9)
F1 0.187(10) 0.163(8) 0.108(7) -0.006(6) -0.004(7) -0.119(8)
F2 0.072(5) 0.161(8) 0.181(10) 0.073(8) 0.046(6) 0.041(5)
F3 0.095(5) 0.099(4) 0.066(4) 0.025(3) 0.011(3) 0.000(4)
O11 0.096(6) 0.062(3) 0.064(4) -0.003(3) -0.015(4) -0.019(4)
O12 0.092(6) 0.086(5) 0.094(5) 0.018(5) 0.014(5) 0.050(5)
O13 0.080(5) 0.083(4) 0.041(3) 0.004(3) -0.003(3) 0.010(4)
C26 0.053(5) 0.072(6) 0.070(6) 0.011(5) 0.003(4) 0.000(5)

loop_
_atom_type_symbol
_atom_type_description
_atom_type_scat_dispersion_real
_atom_type_scat_dispersion_imag
_atom_type_scat_source
C C 0.0181 0.0091 'International Tables Vol C Tables 4.2.6.8 and 6.1.1.4'
H H 0.0000 0.0000 'International Tables Vol C Tables 4.2.6.8 and 6.1.1.4'
N N 0.0311 0.0180 'International Tables Vol C Tables 4.2.6.8 and 6.1.1.4'
O O 0.0492 0.0322 'International Tables Vol C Tables 4.2.6.8 and 6.1.1.4'
F F 0.0727 0.0534 'International Tables Vol C Tables 4.2.6.8 and 6.1.1.4'
S S 0.3331 0.5567 'International Tables Vol C Tables 4.2.6.8 and 6.1.1.4'
Mn Mn -0.5299 2.8052 'International Tables Vol C Tables 4.2.6.8 and 6.1.1.4'

loop_
_geom_angle_atom_site_label_1
_geom_angle_atom_site_label_2
_geom_angle_atom_site_label_3
_geom_angle
_geom_angle_site_symmetry_1
_geom_angle_site_symmetry_3
_geom_angle_publ_flag
O1 Mn N2 175.9(3) . . ?
O1 Mn N1 100.6(3) . . ?
N2 Mn N1 80.5(2) . . ?
O1 Mn N3 97.1(3) . . ?
N2 Mn N3 81.9(3) . . ?
N1 Mn N3 162.3(3) . . ?
O1 Mn N4 87.9(3) . . ?
N2 Mn N4 88.0(2) . . ?
N1 Mn N4 104.1(2) . . ?
N3 Mn N4 78.0(2) . . ?
O1 Mn N5 91.8(3) . . ?
N2 Mn N5 91.9(2) . . ?
N1 Mn N5 101.6(3) . . ?
N3 Mn N5 76.3(2) . . ?
N4 Mn N5 154.0(2) . . ?
Mn O1 H1O 111(8) . . ?
C1 N1 C9 119.7(7) . . ?
C1 N1 Mn 127.2(5) . . ?
C9 N1 Mn 113.1(5) . . ?
C10 N2 C8 122.8(6) . . ?
C10 N2 Mn 120.2(5) . . ?
C8 N2 Mn 117.0(5) . . ?
C11 N3 C18 112.1(7) . . ?
C11 N3 C12 111.9(7) . . ?
C18 N3 C12 108.1(7) . . ?
C11 N3 Mn 109.1(5) . . ?
C18 N3 Mn 108.4(4) . . ?
C12 N3 Mn 107.1(5) . . ?
C17 N4 C13 118.6(6) . . ?
C17 N4 Mn 131.8(5) . . ?
C13 N4 Mn 109.4(5) . . ?
C19 N5 C23 118.8(8) . . ?
C19 N5 Mn 109.1(5) . . ?
C23 N5 Mn 132.0(6) . . ?
N1 C1 C2 121.7(7) . . ?
N1 C1 H1 119.2 . . ?
C2 C1 H1 119.2 . . ?
C3 C2 C1 119.0(8) . . ?
C3 C2 H2 120.5 . . ?
C1 C2 H2 120.5 . . ?
C2 C3 C4 121.2(8) . . ?
C2 C3 H3 119.4 . . ?
C4 C3 H3 119.4 . . ?
C9 C4 C3 116.7(8) . . ?
C9 C4 C5 117.9(8) . . ?
C3 C4 C5 125.3(8) . . ?
C6 C5 C4 120.5(8) . . ?
C6 C5 H5 119.8 . . ?
C4 C5 H5 119.8 . . ?
C5 C6 C7 121.2(8) . . ?
C5 C6 H6 119.4 . . ?
C7 C6 H6 119.4 . . ?
C8 C7 C6 120.7(8) . . ?
C8 C7 H7 119.6 . . ?
C6 C7 H7 119.6 . . ?
C7 C8 N2 129.8(7) . . ?
C7 C8 C9 117.4(7) . . ?
N2 C8 C9 112.8(6) . . ?
N1 C9 C4 121.6(7) . . ?
N1 C9 C8 116.4(6) . . ?
C4 C9 C8 122.0(7) . . ?
O2 C10 N2 127.3(7) . . ?
O2 C10 C11 119.4(7) . . ?
N2 C10 C11 113.3(6) . . ?
N3 C11 C10 115.3(7) . . ?
N3 C11 H11A 108.4 . . ?
C10 C11 H11A 108.4 . . ?
N3 C11 H11B 108.4 . . ?
C10 C11 H11B 108.4 . . ?
H11A C11 H11B 107.5 . . ?
N3 C12 C13 111.3(7) . . ?
N3 C12 H12A 109.4 . . ?
C13 C12 H12A 109.4 . . ?
N3 C12 H12B 109.4 . . ?
C13 C12 H12B 109.4 . . ?
H12A C12 H12B 108.0 . . ?
N4 C13 C14 123.0(8) . . ?
N4 C13 C12 116.9(7) . . ?
C14 C13 C12 119.9(8) . . ?
C13 C14 C15 118.4(8) . . ?
C13 C14 H14 120.8 . . ?
C15 C14 H14 120.8 . . ?
C16 C15 C14 118.7(8) . . ?
C16 C15 H15 120.7 . . ?
C14 C15 H15 120.7 . . ?
C15 C16 C17 120.2(9) . . ?
C15 C16 H16 119.9 . . ?
C17 C16 H16 119.9 . . ?
N4 C17 C16 121.0(8) . . ?
N4 C17 C24 117.2(7) . . ?
C16 C17 C24 121.8(8) . . ?
N3 C18 C19 112.2(6) . . ?
N3 C18 H18A 109.2 . . ?
C19 C18 H18A 109.2 . . ?
N3 C18 H18B 109.2 . . ?
C19 C18 H18B 109.2 . . ?
H18A C18 H18B 107.9 . . ?
N5 C19 C20 122.3(8) . . ?
N5 C19 C18 117.0(7) . . ?
C20 C19 C18 120.5(8) . . ?
C21 C20 C19 118.0(10) . . ?
C21 C20 H20 121.0 . . ?
C19 C20 H20 121.0 . . ?
C20 C21 C22 120.1(9) . . ?
C20 C21 H21 120.0 . . ?
C22 C21 H21 120.0 . . ?
C21 C22 C23 118.7(9) . . ?
C21 C22 H22 120.6 . . ?
C23 C22 H22 120.6 . . ?
N5 C23 C22 122.1(9) . . ?
N5 C23 C25 118.8(8) . . ?
C22 C23 C25 119.1(8) . . ?
C17 C24 H24A 109.5 . . ?
C17 C24 H24B 109.5 . . ?
H24A C24 H24B 109.5 . . ?
C17 C24 H24C 109.5 . . ?
H24A C24 H24C 109.5 . . ?
H24B C24 H24C 109.5 . . ?
C23 C25 H25A 109.5 . . ?
C23 C25 H25B 109.5 . . ?
H25A C25 H25B 109.5 . . ?
C23 C25 H25C 109.5 . . ?
H25A C25 H25C 109.5 . . ?
H25B C25 H25C 109.5 . . ?
O12 S O11 115.4(5) . . ?
O12 S O13 116.0(5) . . ?
O11 S O13 112.9(4) . . ?
O12 S C26 103.7(5) . . ?
O11 S C26 103.0(5) . . ?
O13 S C26 103.6(5) . . ?
F2 C26 F1 107.2(11) . . ?
F2 C26 F3 107.4(10) . . ?
F1 C26 F3 105.2(9) . . ?
F2 C26 S 113.0(7) . . ?
F1 C26 S 110.8(9) . . ?
F3 C26 S 112.7(7) . . ?

loop_
_geom_bond_atom_site_label_1
_geom_bond_atom_site_label_2
_geom_bond_distance
_geom_bond_site_symmetry_2
_geom_bond_publ_flag
Mn O1 1.806(6) . ?
Mn N2 1.962(6) . ?
Mn N1 2.041(7) . ?
Mn N3 2.130(6) . ?
Mn N4 2.322(6) . ?
Mn N5 2.381(7) . ?
O1 H1O 0.78(10) . ?
O2 C10 1.223(9) . ?
N1 C1 1.325(9) . ?
N1 C9 1.379(10) . ?
N2 C10 1.355(9) . ?
N2 C8 1.397(9) . ?
N3 C11 1.470(12) . ?
N3 C18 1.488(9) . ?
N3 C12 1.497(11) . ?
N4 C17 1.335(11) . ?
N4 C13 1.345(10) . ?
N5 C19 1.339(11) . ?
N5 C23 1.348(11) . ?
C1 C2 1.417(12) . ?
C1 H1 0.9500 . ?
C2 C3 1.351(14) . ?
C2 H2 0.9500 . ?
C3 C4 1.420(12) . ?
C3 H3 0.9500 . ?
C4 C9 1.406(11) . ?
C4 C5 1.423(12) . ?
C5 C6 1.356(14) . ?
C5 H5 0.9500 . ?
C6 C7 1.418(13) . ?
C6 H6 0.9500 . ?
C7 C8 1.387(11) . ?
C7 H7 0.9500 . ?
C8 C9 1.431(10) . ?
C10 C11 1.519(11) . ?
C11 H11A 0.9900 . ?
C11 H11B 0.9900 . ?
C12 C13 1.512(12) . ?
C12 H12A 0.9900 . ?
C12 H12B 0.9900 . ?
C13 C14 1.373(11) . ?
C14 C15 1.380(14) . ?
C14 H14 0.9500 . ?
C15 C16 1.374(14) . ?
C15 H15 0.9500 . ?
C16 C17 1.385(12) . ?
C16 H16 0.9500 . ?
C17 C24 1.502(12) . ?
C18 C19 1.488(11) . ?
C18 H18A 0.9900 . ?
C18 H18B 0.9900 . ?
C19 C20 1.427(13) . ?
C20 C21 1.372(16) . ?
C20 H20 0.9500 . ?
C21 C22 1.390(17) . ?
C21 H21 0.9500 . ?
C22 C23 1.402(14) . ?
C22 H22 0.9500 . ?
C23 C25 1.505(15) . ?
C24 H24A 0.9800 . ?
C24 H24B 0.9800 . ?
C24 H24C 0.9800 . ?
C25 H25A 0.9800 . ?
C25 H25B 0.9800 . ?
C25 H25C 0.9800 . ?
S O12 1.426(7) . ?
S O11 1.430(7) . ?
S O13 1.438(6) . ?
S C26 1.800(10) . ?
F1 C26 1.320(14) . ?
F2 C26 1.303(13) . ?
F3 C26 1.325(12) . ?

loop_
_geom_hbond_atom_site_label_D
_geom_hbond_atom_site_label_H
_geom_hbond_atom_site_label_A
_geom_hbond_distance_DH
_geom_hbond_distance_HA
_geom_hbond_distance_DA
_geom_hbond_angle_DHA
_geom_hbond_site_symmetry_A
C7 H7 O2 0.95 2.30 2.875(11) 118.3 .
C14 H14 O2 0.95 2.54 3.323(10) 140.4 4_545
C22 H22 O12 0.95 2.66 3.432(11) 139.1 3_565
C24 H24C N1 0.98 2.70 3.223(11) 114.0 .
C24 H24C F1 0.98 2.63 3.186(16) 116.1 1_545
C25 H25A N1 0.98 2.65 3.244(11) 118.9 .

loop_
_geom_torsion_atom_site_label_1
_geom_torsion_atom_site_label_2
_geom_torsion_atom_site_label_3
_geom_torsion_atom_site_label_4
_geom_torsion
_geom_torsion_site_symmetry_1
_geom_torsion_site_symmetry_2
_geom_torsion_site_symmetry_3
_geom_torsion_site_symmetry_4
_geom_torsion_publ_flag
C9 N1 C1 C2 -2.8(11) . . . . ?
Mn N1 C1 C2 176.0(6) . . . . ?
N1 C1 C2 C3 0.0(12) . . . . ?
C1 C2 C3 C4 2.3(13) . . . . ?
C2 C3 C4 C9 -1.7(12) . . . . ?
C2 C3 C4 C5 177.2(9) . . . . ?
C9 C4 C5 C6 3.0(13) . . . . ?
C3 C4 C5 C6 -175.9(9) . . . . ?
C4 C5 C6 C7 -3.9(15) . . . . ?
C5 C6 C7 C8 0.1(14) . . . . ?
C6 C7 C8 N2 -175.2(8) . . . . ?
C6 C7 C8 C9 4.5(12) . . . . ?
C10 N2 C8 C7 3.2(12) . . . . ?
Mn N2 C8 C7 -176.9(7) . . . . ?
C10 N2 C8 C9 -176.5(6) . . . . ?
Mn N2 C8 C9 3.4(8) . . . . ?
C1 N1 C9 C4 3.3(10) . . . . ?
Mn N1 C9 C4 -175.7(6) . . . . ?
C1 N1 C9 C8 -178.4(6) . . . . ?
Mn N1 C9 C8 2.7(8) . . . . ?
C3 C4 C9 N1 -1.0(11) . . . . ?
C5 C4 C9 N1 180.0(7) . . . . ?
C3 C4 C9 C8 -179.3(7) . . . . ?
C5 C4 C9 C8 1.7(11) . . . . ?
C7 C8 C9 N1 176.3(7) . . . . ?
N2 C8 C9 N1 -3.9(9) . . . . ?
C7 C8 C9 C4 -5.4(11) . . . . ?
N2 C8 C9 C4 174.4(6) . . . . ?
C8 N2 C10 O2 -1.7(12) . . . . ?
Mn N2 C10 O2 178.4(6) . . . . ?
C8 N2 C10 C11 176.6(7) . . . . ?
Mn N2 C10 C11 -3.4(9) . . . . ?
C18 N3 C11 C10 -123.6(8) . . . . ?
C12 N3 C11 C10 114.8(8) . . . . ?
Mn N3 C11 C10 -3.5(9) . . . . ?
O2 C10 C11 N3 -177.1(7) . . . . ?
N2 C10 C11 N3 4.5(11) . . . . ?
C11 N3 C12 C13 -73.7(9) . . . . ?
C18 N3 C12 C13 162.5(7) . . . . ?
Mn N3 C12 C13 45.9(9) . . . . ?
C17 N4 C13 C14 2.3(12) . . . . ?
Mn N4 C13 C14 -173.4(7) . . . . ?
C17 N4 C13 C12 -173.4(8) . . . . ?
Mn N4 C13 C12 10.8(9) . . . . ?
N3 C12 C13 N4 -38.6(11) . . . . ?
N3 C12 C13 C14 145.6(8) . . . . ?
N4 C13 C14 C15 -1.8(13) . . . . ?
C12 C13 C14 C15 173.8(9) . . . . ?
C13 C14 C15 C16 1.9(14) . . . . ?
C14 C15 C16 C17 -2.6(15) . . . . ?
C13 N4 C17 C16 -2.9(12) . . . . ?
Mn N4 C17 C16 171.6(7) . . . . ?
C13 N4 C17 C24 175.9(8) . . . . ?
Mn N4 C17 C24 -9.6(12) . . . . ?
C15 C16 C17 N4 3.2(15) . . . . ?
C15 C16 C17 C24 -175.6(9) . . . . ?
C11 N3 C18 C19 74.2(8) . . . . ?
C12 N3 C18 C19 -162.1(7) . . . . ?
Mn N3 C18 C19 -46.3(8) . . . . ?
C23 N5 C19 C20 -1.5(12) . . . . ?
Mn N5 C19 C20 174.7(7) . . . . ?
C23 N5 C19 C18 173.2(7) . . . . ?
Mn N5 C19 C18 -10.6(8) . . . . ?
N3 C18 C19 N5 38.2(10) . . . . ?
N3 C18 C19 C20 -147.0(8) . . . . ?
N5 C19 C20 C21 0.9(13) . . . . ?
C18 C19 C20 C21 -173.6(9) . . . . ?
C19 C20 C21 C22 -0.3(15) . . . . ?
C20 C21 C22 C23 0.4(15) . . . . ?
C19 N5 C23 C22 1.5(12) . . . . ?
Mn N5 C23 C22 -173.6(6) . . . . ?
C19 N5 C23 C25 -177.0(8) . . . . ?
Mn N5 C23 C25 7.9(11) . . . . ?
C21 C22 C23 N5 -1.0(13) . . . . ?
C21 C22 C23 C25 177.5(9) . . . . ?
O12 S C26 F2 -178.8(10) . . . . ?
O11 S C26 F2 -58.2(11) . . . . ?
O13 S C26 F2 59.7(10) . . . . ?
O12 S C26 F1 60.8(10) . . . . ?
O11 S C26 F1 -178.5(9) . . . . ?
O13 S C26 F1 -60.7(10) . . . . ?
O12 S C26 F3 -56.7(9) . . . . ?
O11 S C26 F3 63.9(8) . . . . ?
O13 S C26 F3 -178.2(7) . . . . ?
